data_7107841
loop_
_publ_author_name
'Nuno M. M. Moura'
'Maria A. F. Faustino'
'Maria G. P. M. S. Neves'
'Filipe A. Almeida Paz'
'Artur M. S. Silva'
'Augusto C. Tome'
'Jose A. S. Cavaleiro'

_publ_section_title
;
 A new synthetic approach to benzoporphyrins and Krohnke type
 porphyrin-2-ylpyridines
;
_journal_name_full Chem.Commun.
_journal_page_first 6142
_journal_paper_doi 10.1039/c2cc30727h
_journal_volume 48
_journal_year 2012
_chemical_formula_moiety 'C63 H45 N5'
_chemical_formula_sum 'C63 H45 N5'
_chemical_formula_weight 872.04
_chemical_name_systematic
;
?
;
_space_group_IT_number 2
_symmetry_cell_setting triclinic
_symmetry_space_group_name_Hall '-P 1'
_symmetry_space_group_name_H-M 'P -1'
_atom_sites_solution_hydrogens geom
_atom_sites_solution_primary direct
_atom_sites_solution_secondary difmap
_audit_creation_date '22 December 2011'
_audit_creation_method 'SHELXL-97, manual editing plus enCIFer'
_cell_angle_alpha 82.155(3)
_cell_angle_beta 83.403(3)
_cell_angle_gamma 78.502(4)
_cell_formula_units_Z 2
_cell_length_a 9.4707(7)
_cell_length_b 13.9517(11)
_cell_length_c 17.6764(11)
_cell_measurement_reflns_used 2299
_cell_measurement_temperature 150(2)
_cell_measurement_theta_max 23.32
_cell_measurement_theta_min 2.20
_cell_volume 2258.1(3)
_computing_cell_refinement 'APEX2 (Bruker, 2006)'
_computing_data_collection 'APEX2 (Bruker, 2006)'
_computing_data_reduction 'SAINT+ (Bruker, 2005)'
_computing_molecular_graphics 'DIAMOND (Brandenburg, 2009)'
_computing_publication_material 'SHELXTL (Sheldrick, 2008)'
_computing_structure_refinement 'SHELXTL (Sheldrick, 2008)'
_computing_structure_solution 'SHELXTL (Sheldrick, 2008)'
_diffrn_ambient_temperature 150(2)
_diffrn_measured_fraction_theta_full 0.988
_diffrn_measured_fraction_theta_max 0.988
_diffrn_measurement_device_type 'Bruker X8 Kappa CCD APEX II'
_diffrn_measurement_method '\w / \f scans'
_diffrn_radiation_monochromator graphite
_diffrn_radiation_source 'fine-focus sealed tube'
_diffrn_radiation_type MoK\a
_diffrn_radiation_wavelength 0.71073
_diffrn_reflns_av_R_equivalents 0.1052
_diffrn_reflns_av_sigmaI/netI 0.1393
_diffrn_reflns_limit_h_max 11
_diffrn_reflns_limit_h_min -11
_diffrn_reflns_limit_k_max 15
_diffrn_reflns_limit_k_min -16
_diffrn_reflns_limit_l_max 21
_diffrn_reflns_limit_l_min -21
_diffrn_reflns_number 31489
_diffrn_reflns_theta_full 25.35
_diffrn_reflns_theta_max 25.35
_diffrn_reflns_theta_min 3.58
_diffrn_standards_number 0
_exptl_absorpt_coefficient_mu 0.075
_exptl_absorpt_correction_T_max 0.9977
_exptl_absorpt_correction_T_min 0.9918
_exptl_absorpt_correction_type multi-scan
_exptl_absorpt_process_details
;
SADABS (Sheldrick, 1997)
;
_exptl_crystal_colour Violet
_exptl_crystal_density_diffrn 1.283
_exptl_crystal_density_method 'not measured'
_exptl_crystal_description Needle
_exptl_crystal_F_000 916
_exptl_crystal_size_max 0.11
_exptl_crystal_size_mid 0.04
_exptl_crystal_size_min 0.03
_refine_diff_density_max 0.255
_refine_diff_density_min -0.300
_refine_diff_density_rms 0.056
_refine_ls_extinction_method none
_refine_ls_goodness_of_fit_ref 1.025
_refine_ls_hydrogen_treatment constr
_refine_ls_matrix_type full
_refine_ls_number_parameters 615
_refine_ls_number_reflns 8173
_refine_ls_number_restraints 0
_refine_ls_restrained_S_all 1.025
_refine_ls_R_factor_all 0.1661
_refine_ls_R_factor_gt 0.0743
_refine_ls_shift/su_max 0.000
_refine_ls_shift/su_mean 0.000
_refine_ls_structure_factor_coef Fsqd
_refine_ls_weighting_details 'calc w=1/[\s^2^(Fo^2^)+(0.0619P)^2^+0.2702P] where P=(Fo^2^+2Fc^2^)/3'
_refine_ls_weighting_scheme calc
_refine_ls_wR_factor_gt 0.1349
_refine_ls_wR_factor_ref 0.1656
_reflns_number_gt 4221
_reflns_number_total 8173
_reflns_threshold_expression I>2\s(I)
_cod_data_source_file c2cc30727h.txt
_cod_data_source_block 3b
_cod_database_code 7107841

loop_
_symmetry_equiv_pos_as_xyz
'x, y, z'
'-x, -y, -z'

loop_
_atom_site_label
_atom_site_type_symbol
_atom_site_fract_x
_atom_site_fract_y
_atom_site_fract_z
_atom_site_U_iso_or_equiv
_atom_site_adp_type
_atom_site_occupancy
_atom_site_symmetry_multiplicity
_atom_site_calc_flag
_atom_site_refinement_flags
N1 N 0.6860(3) 0.7411(2) 0.92069(14) 0.0231(7) Uani 1 1 d .
H1 H 0.7047 0.6765 0.9300 0.028 Uiso 1 1 calc R
N2 N 0.8129(3) 0.5995(2) 1.04154(14) 0.0231(7) Uani 1 1 d .
N3 N 0.6156(3) 0.5813(2) 0.85295(14) 0.0214(7) Uani 1 1 d .
N4 N 0.7110(3) 0.4421(2) 0.98553(14) 0.0242(7) Uani 1 1 d .
H4 H 0.7207 0.5027 0.9676 0.029 Uiso 1 1 calc R
N5 N 0.5574(3) 0.7052(2) 0.48548(15) 0.0297(8) Uani 1 1 d .
C1 C 0.6184(4) 0.7937(2) 0.85919(18) 0.0216(8) Uani 1 1 d .
C2 C 0.6037(4) 0.8952(3) 0.86839(18) 0.0250(9) Uani 1 1 d .
H2 H 0.5580 0.9490 0.8353 0.030 Uiso 1 1 calc R
C3 C 0.6654(4) 0.9021(3) 0.93203(19) 0.0273(9) Uani 1 1 d .
H3 H 0.6716 0.9614 0.9512 0.033 Uiso 1 1 calc R
C4 C 0.7197(4) 0.8049(2) 0.96541(17) 0.0200(8) Uani 1 1 d .
C5 C 0.8048(4) 0.7786(3) 1.02751(18) 0.0227(8) Uani 1 1 d .
C6 C 0.8549(4) 0.6815(3) 1.05948(17) 0.0234(9) Uani 1 1 d .
C7 C 0.9473(4) 0.6541(3) 1.12173(19) 0.0275(9) Uani 1 1 d .
H7 H 0.9922 0.6970 1.1443 0.033 Uiso 1 1 calc R
C8 C 0.9575(4) 0.5560(3) 1.14160(19) 0.0275(9) Uani 1 1 d .
H8 H 1.0128 0.5166 1.1800 0.033 Uiso 1 1 calc R
C9 C 0.8681(4) 0.5222(3) 1.09319(18) 0.0229(8) Uani 1 1 d .
C10 C 0.8354(4) 0.4275(2) 1.10283(18) 0.0212(8) Uani 1 1 d .
C11 C 0.7551(4) 0.3931(3) 1.05382(17) 0.0219(8) Uani 1 1 d .
C12 C 0.7113(4) 0.2995(3) 1.06327(18) 0.0222(8) Uani 1 1 d .
H12 H 0.7247 0.2508 1.1063 0.027 Uiso 1 1 calc R
C13 C 0.6473(4) 0.2928(3) 0.99999(18) 0.0233(8) Uani 1 1 d .
H13 H 0.6078 0.2385 0.9907 0.028 Uiso 1 1 calc R
C14 C 0.6498(4) 0.3820(2) 0.94974(18) 0.0211(8) Uani 1 1 d .
C15 C 0.6055(4) 0.4035(3) 0.87570(18) 0.0219(8) Uani 1 1 d .
C16 C 0.6000(4) 0.4948(3) 0.83012(18) 0.0210(8) Uani 1 1 d .
C17 C 0.5763(4) 0.5106(3) 0.74973(18) 0.0236(8) Uani 1 1 d .
H17 H 0.5639 0.4620 0.7196 0.028 Uiso 1 1 calc R
C18 C 0.5749(4) 0.6073(3) 0.72493(18) 0.0228(8) Uani 1 1 d .
C19 C 0.5943(4) 0.6531(3) 0.79179(17) 0.0207(8) Uani 1 1 d .
C20 C 0.5817(3) 0.7539(3) 0.79683(18) 0.0213(8) Uani 1 1 d .
C21 C 0.8466(4) 0.8596(3) 1.06160(18) 0.0255(9) Uani 1 1 d .
C22 C 0.9898(4) 0.8696(3) 1.0584(2) 0.0323(10) Uani 1 1 d .
H22 H 1.0629 0.8252 1.0327 0.039 Uiso 1 1 calc R
C23 C 1.0275(5) 0.9440(3) 1.0925(2) 0.0444(12) Uani 1 1 d .
H23 H 1.1263 0.9497 1.0903 0.053 Uiso 1 1 calc R
C24 C 0.9240(5) 1.0088(3) 1.1289(2) 0.0493(12) Uani 1 1 d .
H24 H 0.9505 1.0592 1.1522 0.059 Uiso 1 1 calc R
C25 C 0.7819(5) 1.0012(3) 1.1317(2) 0.0451(11) Uani 1 1 d .
H25 H 0.7098 1.0467 1.1568 0.054 Uiso 1 1 calc R
C26 C 0.7422(4) 0.9275(3) 1.0982(2) 0.0350(10) Uani 1 1 d .
H26 H 0.6430 0.9233 1.1002 0.042 Uiso 1 1 calc R
C27 C 0.8885(4) 0.3590(3) 1.17013(18) 0.0237(8) Uani 1 1 d .
C28 C 0.9785(4) 0.2701(3) 1.1601(2) 0.0275(9) Uani 1 1 d .
H28 H 1.0062 0.2523 1.1098 0.033 Uiso 1 1 calc R
C29 C 1.0291(4) 0.2061(3) 1.2227(2) 0.0325(10) Uani 1 1 d .
H29 H 1.0906 0.1449 1.2150 0.039 Uiso 1 1 calc R
C30 C 0.9906(4) 0.2311(3) 1.2953(2) 0.0334(10) Uani 1 1 d .
H30 H 1.0264 0.1874 1.3378 0.040 Uiso 1 1 calc R
C31 C 0.9013(4) 0.3184(3) 1.3072(2) 0.0343(10) Uani 1 1 d .
H31 H 0.8745 0.3352 1.3579 0.041 Uiso 1 1 calc R
C32 C 0.8493(4) 0.3832(3) 1.24456(18) 0.0291(9) Uani 1 1 d .
H32 H 0.7869 0.4439 1.2528 0.035 Uiso 1 1 calc R
C33 C 0.5653(4) 0.3226(3) 0.84014(18) 0.0231(8) Uani 1 1 d .
C34 C 0.6623(4) 0.2340(3) 0.83339(19) 0.0309(9) Uani 1 1 d .
H34 H 0.7535 0.2237 0.8537 0.037 Uiso 1 1 calc R
C35 C 0.6273(4) 0.1611(3) 0.7975(2) 0.0324(10) Uani 1 1 d .
H35 H 0.6946 0.1012 0.7936 0.039 Uiso 1 1 calc R
C36 C 0.4965(5) 0.1740(3) 0.7674(2) 0.0366(10) Uani 1 1 d .
H36 H 0.4736 0.1238 0.7422 0.044 Uiso 1 1 calc R
C37 C 0.3991(4) 0.2605(3) 0.77436(19) 0.0335(10) Uani 1 1 d .
H37 H 0.3080 0.2698 0.7541 0.040 Uiso 1 1 calc R
C38 C 0.4323(4) 0.3338(3) 0.81033(18) 0.0277(9) Uani 1 1 d .
H38 H 0.3635 0.3929 0.8148 0.033 Uiso 1 1 calc R
C39 C 0.5212(4) 0.8270(2) 0.73234(18) 0.0217(8) Uani 1 1 d .
C40 C 0.3851(4) 0.8254(3) 0.71030(19) 0.0275(9) Uani 1 1 d .
H40 H 0.3290 0.7803 0.7376 0.033 Uiso 1 1 calc R
C41 C 0.3314(4) 0.8892(3) 0.6489(2) 0.0361(10) Uani 1 1 d .
H41 H 0.2392 0.8867 0.6339 0.043 Uiso 1 1 calc R
C42 C 0.4098(4) 0.9561(3) 0.6093(2) 0.0403(11) Uani 1 1 d .
H42 H 0.3720 0.9996 0.5672 0.048 Uiso 1 1 calc R
C43 C 0.5446(4) 0.9599(3) 0.6314(2) 0.0369(10) Uani 1 1 d .
H43 H 0.5991 1.0063 0.6046 0.044 Uiso 1 1 calc R
C44 C 0.5988(4) 0.8959(3) 0.69226(19) 0.0276(9) Uani 1 1 d .
H44 H 0.6909 0.8989 0.7072 0.033 Uiso 1 1 calc R
C45 C 0.5680(4) 0.6462(3) 0.64290(18) 0.0240(9) Uani 1 1 d .
C46 C 0.4643(4) 0.6227(3) 0.60273(19) 0.0259(9) Uani 1 1 d .
H46 H 0.3951 0.5860 0.6287 0.031 Uiso 1 1 calc R
C47 C 0.4616(4) 0.6529(3) 0.52426(19) 0.0258(9) Uani 1 1 d .
C49 C 0.6597(4) 0.7271(3) 0.52373(19) 0.0271(9) Uani 1 1 d .
C50 C 0.6674(4) 0.6984(3) 0.60258(19) 0.0261(9) Uani 1 1 d .
H50 H 0.7408 0.7148 0.6281 0.031 Uiso 1 1 calc R
C51 C 0.3529(4) 0.6290(3) 0.47915(19) 0.0274(9) Uani 1 1 d .
C52 C 0.2818(4) 0.5500(3) 0.5048(2) 0.0306(9) Uani 1 1 d .
H52 H 0.3026 0.5109 0.5519 0.037 Uiso 1 1 calc R
C53 C 0.1809(4) 0.5286(3) 0.4615(2) 0.0357(10) Uani 1 1 d .
H53 H 0.1341 0.4745 0.4792 0.043 Uiso 1 1 calc R
C54 C 0.1475(4) 0.5851(3) 0.3929(2) 0.0353(10) Uani 1 1 d .
C55 C 0.2178(4) 0.6623(3) 0.3682(2) 0.0397(11) Uani 1 1 d .
H55 H 0.1961 0.7016 0.3213 0.048 Uiso 1 1 calc R
C56 C 0.3193(4) 0.6842(3) 0.41007(19) 0.0332(10) Uani 1 1 d .
H56 H 0.3668 0.7377 0.3912 0.040 Uiso 1 1 calc R
C57 C 0.7647(4) 0.7815(3) 0.4777(2) 0.0323(10) Uani 1 1 d .
C58 C 0.7727(5) 0.7936(3) 0.3987(2) 0.0457(12) Uani 1 1 d .
H58 H 0.7097 0.7657 0.3737 0.055 Uiso 1 1 calc R
C59 C 0.8698(5) 0.8453(3) 0.3547(2) 0.0527(13) Uani 1 1 d .
H59 H 0.8704 0.8530 0.3004 0.063 Uiso 1 1 calc R
C60 C 0.9649(4) 0.8853(3) 0.3875(2) 0.0443(11) Uani 1 1 d .
C61 C 0.9569(6) 0.8747(4) 0.4661(3) 0.0738(18) Uani 1 1 d .
H61 H 1.0197 0.9029 0.4910 0.089 Uiso 1 1 calc R
C62 C 0.8585(5) 0.8235(4) 0.5097(2) 0.0740(18) Uani 1 1 d .
H62 H 0.8562 0.8174 0.5640 0.089 Uiso 1 1 calc R
C63 C 0.0398(5) 0.5590(3) 0.3450(2) 0.0532(13) Uani 1 1 d .
H63A H 0.0333 0.6040 0.2974 0.080 Uiso 1 1 calc R
H63B H -0.0555 0.5649 0.3741 0.080 Uiso 1 1 calc R
H63C H 0.0724 0.4912 0.3329 0.080 Uiso 1 1 calc R
C64 C 1.0725(5) 0.9423(3) 0.3421(3) 0.0650(15) Uani 1 1 d .
H64A H 1.1673 0.8990 0.3368 0.098 Uiso 1 1 calc R
H64B H 1.0799 0.9979 0.3689 0.098 Uiso 1 1 calc R
H64C H 1.0401 0.9670 0.2912 0.098 Uiso 1 1 calc R

loop_
_atom_site_aniso_label
_atom_site_aniso_U_11
_atom_site_aniso_U_22
_atom_site_aniso_U_33
_atom_site_aniso_U_23
_atom_site_aniso_U_13
_atom_site_aniso_U_12
N1 0.0289(18) 0.0172(17) 0.0244(15) 0.0001(14) -0.0052(13) -0.0070(14)
N2 0.0262(18) 0.0223(18) 0.0210(15) -0.0027(14) -0.0017(13) -0.0056(14)
N3 0.0247(17) 0.0196(18) 0.0204(15) 0.0000(13) -0.0030(12) -0.0064(13)
N4 0.0318(18) 0.0186(17) 0.0229(15) 0.0021(14) -0.0045(13) -0.0082(14)
N5 0.0345(19) 0.034(2) 0.0227(16) -0.0028(14) -0.0024(14) -0.0116(16)
C1 0.025(2) 0.020(2) 0.0213(18) 0.0004(16) -0.0052(16) -0.0080(17)
C2 0.029(2) 0.022(2) 0.0236(19) 0.0036(16) -0.0050(16) -0.0069(17)
C3 0.034(2) 0.023(2) 0.029(2) -0.0045(17) -0.0100(17) -0.0107(18)
C4 0.027(2) 0.017(2) 0.0168(17) -0.0030(16) 0.0005(15) -0.0078(17)
C5 0.023(2) 0.026(2) 0.0210(18) -0.0036(16) -0.0032(16) -0.0080(17)
C6 0.027(2) 0.029(2) 0.0167(17) -0.0056(17) -0.0021(15) -0.0081(18)
C7 0.029(2) 0.027(2) 0.030(2) -0.0013(18) -0.0104(17) -0.0117(18)
C8 0.027(2) 0.034(3) 0.0236(19) -0.0043(17) -0.0101(16) -0.0071(18)
C9 0.022(2) 0.026(2) 0.0202(18) -0.0016(16) -0.0009(15) -0.0045(17)
C10 0.023(2) 0.019(2) 0.0192(18) -0.0037(16) -0.0005(15) 0.0014(16)
C11 0.020(2) 0.026(2) 0.0180(18) -0.0040(16) 0.0010(15) -0.0009(17)
C12 0.026(2) 0.021(2) 0.0187(18) 0.0009(16) 0.0006(15) -0.0054(17)
C13 0.028(2) 0.018(2) 0.0243(19) -0.0026(16) -0.0012(16) -0.0053(17)
C14 0.022(2) 0.021(2) 0.0218(18) -0.0045(16) -0.0021(15) -0.0051(16)
C15 0.023(2) 0.020(2) 0.0226(18) -0.0027(16) -0.0035(15) -0.0041(16)
C16 0.020(2) 0.019(2) 0.0235(18) -0.0037(16) -0.0034(15) -0.0030(16)
C17 0.027(2) 0.024(2) 0.0226(18) -0.0069(17) -0.0041(16) -0.0071(17)
C18 0.025(2) 0.026(2) 0.0192(18) -0.0004(16) -0.0025(15) -0.0098(17)
C19 0.021(2) 0.024(2) 0.0189(18) -0.0027(16) -0.0023(15) -0.0078(16)
C20 0.020(2) 0.021(2) 0.0225(18) -0.0012(16) -0.0021(15) -0.0036(16)
C21 0.027(2) 0.030(2) 0.0218(19) 0.0019(17) -0.0077(16) -0.0096(19)
C22 0.033(2) 0.027(2) 0.039(2) 0.0029(19) -0.0113(18) -0.0112(19)
C23 0.047(3) 0.035(3) 0.057(3) 0.008(2) -0.030(2) -0.017(2)
C24 0.068(4) 0.033(3) 0.056(3) -0.010(2) -0.032(3) -0.012(3)
C25 0.059(3) 0.035(3) 0.047(3) -0.018(2) -0.012(2) -0.009(2)
C26 0.039(3) 0.035(3) 0.035(2) -0.011(2) -0.0034(19) -0.011(2)
C27 0.028(2) 0.024(2) 0.0203(18) -0.0033(16) -0.0037(16) -0.0049(18)
C28 0.027(2) 0.030(2) 0.026(2) -0.0061(18) -0.0032(17) -0.0059(19)
C29 0.026(2) 0.029(2) 0.043(2) -0.0050(19) -0.0174(18) -0.0004(18)
C30 0.038(3) 0.032(3) 0.031(2) 0.0035(19) -0.0180(19) -0.006(2)
C31 0.042(3) 0.043(3) 0.0202(19) -0.0020(19) -0.0087(18) -0.012(2)
C32 0.032(2) 0.029(2) 0.027(2) -0.0029(18) -0.0056(17) -0.0054(18)
C33 0.031(2) 0.022(2) 0.0176(17) -0.0011(16) -0.0021(16) -0.0079(18)
C34 0.037(2) 0.027(2) 0.028(2) 0.0015(18) -0.0058(18) -0.008(2)
C35 0.046(3) 0.019(2) 0.031(2) -0.0062(18) 0.0022(19) -0.0040(19)
C36 0.058(3) 0.032(3) 0.027(2) -0.0062(19) -0.003(2) -0.022(2)
C37 0.042(3) 0.040(3) 0.023(2) -0.0014(19) -0.0075(18) -0.018(2)
C38 0.035(2) 0.027(2) 0.0202(18) -0.0017(17) -0.0027(17) -0.0051(18)
C39 0.028(2) 0.020(2) 0.0188(17) -0.0020(16) -0.0048(16) -0.0061(17)
C40 0.031(2) 0.027(2) 0.0254(19) -0.0041(17) -0.0050(17) -0.0049(18)
C41 0.037(2) 0.038(3) 0.034(2) -0.003(2) -0.0150(19) -0.003(2)
C42 0.050(3) 0.035(3) 0.034(2) 0.010(2) -0.017(2) -0.005(2)
C43 0.049(3) 0.034(3) 0.029(2) 0.0056(19) -0.0059(19) -0.014(2)
C44 0.030(2) 0.025(2) 0.029(2) 0.0011(17) -0.0071(17) -0.0077(18)
C45 0.028(2) 0.022(2) 0.0197(18) 0.0001(16) -0.0023(16) -0.0012(17)
C46 0.026(2) 0.028(2) 0.0267(19) -0.0040(17) -0.0006(16) -0.0110(17)
C47 0.027(2) 0.024(2) 0.027(2) 0.0005(17) -0.0057(17) -0.0058(18)
C49 0.031(2) 0.027(2) 0.0248(19) -0.0006(17) -0.0047(17) -0.0082(18)
C50 0.031(2) 0.026(2) 0.0237(19) -0.0037(17) -0.0053(17) -0.0071(18)
C51 0.031(2) 0.029(2) 0.0239(19) -0.0083(17) -0.0052(17) -0.0051(18)
C52 0.032(2) 0.035(3) 0.026(2) -0.0075(18) -0.0092(17) -0.0031(19)
C53 0.038(2) 0.036(3) 0.036(2) -0.011(2) -0.0036(19) -0.007(2)
C54 0.033(2) 0.042(3) 0.034(2) -0.013(2) -0.0084(18) -0.005(2)
C55 0.041(3) 0.051(3) 0.029(2) -0.004(2) -0.0146(19) -0.007(2)
C56 0.036(2) 0.037(3) 0.027(2) -0.0023(18) -0.0056(18) -0.006(2)
C57 0.033(2) 0.033(2) 0.032(2) 0.0030(19) -0.0056(18) -0.012(2)
C58 0.054(3) 0.058(3) 0.029(2) 0.000(2) -0.006(2) -0.022(2)
C59 0.063(3) 0.063(3) 0.035(2) 0.007(2) 0.002(2) -0.029(3)
C60 0.037(3) 0.035(3) 0.054(3) 0.002(2) 0.009(2) -0.004(2)
C61 0.080(4) 0.110(5) 0.047(3) 0.011(3) -0.011(3) -0.068(4)
C62 0.078(4) 0.131(5) 0.031(2) 0.013(3) -0.016(2) -0.073(4)
C63 0.055(3) 0.069(3) 0.044(3) -0.018(2) -0.020(2) -0.014(3)
C64 0.058(3) 0.053(3) 0.074(3) 0.010(3) 0.028(3) -0.018(3)

loop_
_atom_type_symbol
_atom_type_description
_atom_type_scat_dispersion_real
_atom_type_scat_dispersion_imag
_atom_type_scat_source
C C 0.0033 0.0016 'International Tables Vol C Tables 4.2.6.8 and 6.1.1.4'
H H 0.0000 0.0000 'International Tables Vol C Tables 4.2.6.8 and 6.1.1.4'
N N 0.0061 0.0033 'International Tables Vol C Tables 4.2.6.8 and 6.1.1.4'

loop_
_geom_angle_atom_site_label_1
_geom_angle_atom_site_label_2
_geom_angle_atom_site_label_3
_geom_angle
C4 N1 C1 109.5(3)
C4 N1 H1 125.2
C1 N1 H1 125.3
C6 N2 C9 106.8(3)
C16 N3 C19 107.8(3)
C14 N4 C11 109.2(3)
C14 N4 H4 125.4
C11 N4 H4 125.4
C47 N5 C49 118.6(3)
N1 C1 C20 125.8(3)
N1 C1 C2 106.7(3)
C20 C1 C2 127.3(3)
C3 C2 C1 108.6(3)
C3 C2 H2 125.7
C1 C2 H2 125.7
C2 C3 C4 107.9(3)
C2 C3 H3 126.0
C4 C3 H3 126.0
N1 C4 C5 125.8(3)
N1 C4 C3 107.2(3)
C5 C4 C3 126.7(3)
C4 C5 C6 125.0(3)
C4 C5 C21 117.5(3)
C6 C5 C21 117.6(3)
N2 C6 C5 125.1(3)
N2 C6 C7 109.7(3)
C5 C6 C7 124.9(3)
C8 C7 C6 107.0(3)
C8 C7 H7 126.5
C6 C7 H7 126.5
C7 C8 C9 107.1(3)
C7 C8 H8 126.4
C9 C8 H8 126.4
N2 C9 C10 126.1(3)
N2 C9 C8 109.3(3)
C10 C9 C8 124.4(3)
C9 C10 C11 124.5(3)
C9 C10 C27 117.6(3)
C11 C10 C27 117.9(3)
N4 C11 C10 125.5(3)
N4 C11 C12 107.5(3)
C10 C11 C12 126.9(3)
C13 C12 C11 107.8(3)
C13 C12 H12 126.1
C11 C12 H12 126.1
C12 C13 C14 107.8(3)
C12 C13 H13 126.1
C14 C13 H13 126.1
N4 C14 C15 125.2(3)
N4 C14 C13 107.7(3)
C15 C14 C13 127.1(3)
C14 C15 C16 125.3(3)
C14 C15 C33 118.0(3)
C16 C15 C33 116.7(3)
N3 C16 C15 126.9(3)
N3 C16 C17 109.2(3)
C15 C16 C17 123.9(3)
C18 C17 C16 107.8(3)
C18 C17 H17 126.1
C16 C17 H17 126.1
C17 C18 C19 106.3(3)
C17 C18 C45 121.6(3)
C19 C18 C45 131.9(3)
N3 C19 C20 123.9(3)
N3 C19 C18 108.8(3)
C20 C19 C18 127.1(3)
C19 C20 C1 124.9(3)
C19 C20 C39 118.9(3)
C1 C20 C39 116.2(3)
C22 C21 C26 118.0(3)
C22 C21 C5 121.3(3)
C26 C21 C5 120.8(3)
C21 C22 C23 120.6(4)
C21 C22 H22 119.7
C23 C22 H22 119.7
C24 C23 C22 120.5(4)
C24 C23 H23 119.8
C22 C23 H23 119.8
C23 C24 C25 119.9(4)
C23 C24 H24 120.1
C25 C24 H24 120.1
C24 C25 C26 120.5(4)
C24 C25 H25 119.7
C26 C25 H25 119.7
C25 C26 C21 120.6(4)
C25 C26 H26 119.7
C21 C26 H26 119.7
C28 C27 C32 118.4(3)
C28 C27 C10 120.6(3)
C32 C27 C10 121.0(3)
C27 C28 C29 120.8(3)
C27 C28 H28 119.6
C29 C28 H28 119.6
C30 C29 C28 120.1(4)
C30 C29 H29 119.9
C28 C29 H29 119.9
C31 C30 C29 120.5(3)
C31 C30 H30 119.7
C29 C30 H30 119.7
C30 C31 C32 119.8(4)
C30 C31 H31 120.1
C32 C31 H31 120.1
C27 C32 C31 120.3(4)
C27 C32 H32 119.9
C31 C32 H32 119.9
C38 C33 C34 117.6(3)
C38 C33 C15 121.4(3)
C34 C33 C15 120.9(3)
C35 C34 C33 120.7(3)
C35 C34 H34 119.6
C33 C34 H34 119.6
C36 C35 C34 120.9(4)
C36 C35 H35 119.5
C34 C35 H35 119.5
C35 C36 C37 119.1(4)
C35 C36 H36 120.5
C37 C36 H36 120.5
C36 C37 C38 120.7(4)
C36 C37 H37 119.6
C38 C37 H37 119.6
C37 C38 C33 121.0(4)
C37 C38 H38 119.5
C33 C38 H38 119.5
C40 C39 C44 118.3(3)
C40 C39 C20 119.9(3)
C44 C39 C20 121.8(3)
C41 C40 C39 120.3(3)
C41 C40 H40 119.8
C39 C40 H40 119.8
C42 C41 C40 120.8(4)
C42 C41 H41 119.6
C40 C41 H41 119.6
C41 C42 C43 119.6(3)
C41 C42 H42 120.2
C43 C42 H42 120.2
C44 C43 C42 119.6(4)
C44 C43 H43 120.2
C42 C43 H43 120.2
C43 C44 C39 121.3(3)
C43 C44 H44 119.3
C39 C44 H44 119.3
C50 C45 C46 117.9(3)
C50 C45 C18 122.9(3)
C46 C45 C18 118.9(3)
C45 C46 C47 120.1(3)
C45 C46 H46 120.0
C47 C46 H46 120.0
N5 C47 C46 121.8(3)
N5 C47 C51 116.5(3)
C46 C47 C51 121.7(3)
N5 C49 C50 121.9(3)
N5 C49 C57 116.2(3)
C50 C49 C57 121.9(3)
C45 C50 C49 119.7(3)
C45 C50 H50 120.1
C49 C50 H50 120.1
C56 C51 C52 118.0(3)
C56 C51 C47 120.8(3)
C52 C51 C47 121.2(3)
C53 C52 C51 120.3(3)
C53 C52 H52 119.9
C51 C52 H52 119.9
C54 C53 C52 121.0(4)
C54 C53 H53 119.5
C52 C53 H53 119.5
C55 C54 C53 118.2(3)
C55 C54 C63 121.4(4)
C53 C54 C63 120.3(4)
C54 C55 C56 121.6(4)
C54 C55 H55 119.2
C56 C55 H55 119.2
C55 C56 C51 120.8(4)
C55 C56 H56 119.6
C51 C56 H56 119.6
C62 C57 C58 115.8(4)
C62 C57 C49 122.9(3)
C58 C57 C49 121.2(3)
C57 C58 C59 121.9(4)
C57 C58 H58 119.0
C59 C58 H58 119.0
C60 C59 C58 121.6(4)
C60 C59 H59 119.2
C58 C59 H59 119.2
C59 C60 C61 117.1(4)
C59 C60 C64 123.6(4)
C61 C60 C64 119.3(4)
C60 C61 C62 120.9(4)
C60 C61 H61 119.5
C62 C61 H61 119.5
C57 C62 C61 122.7(4)
C57 C62 H62 118.7
C61 C62 H62 118.7
C54 C63 H63A 109.5
C54 C63 H63B 109.5
H63A C63 H63B 109.5
C54 C63 H63C 109.5
H63A C63 H63C 109.5
H63B C63 H63C 109.5
C60 C64 H64A 109.5
C60 C64 H64B 109.5
H64A C64 H64B 109.5
C60 C64 H64C 109.5
H64A C64 H64C 109.5
H64B C64 H64C 109.5

loop_
_geom_bond_atom_site_label_1
_geom_bond_atom_site_label_2
_geom_bond_distance
N1 C4 1.372(4)
N1 C1 1.373(4)
N1 H1 0.8800
N2 C6 1.371(4)
N2 C9 1.373(4)
N3 C16 1.363(4)
N3 C19 1.373(4)
N4 C14 1.365(4)
N4 C11 1.369(4)
N4 H4 0.8800
N5 C47 1.345(4)
N5 C49 1.347(4)
C1 C20 1.406(4)
C1 C2 1.424(5)
C2 C3 1.349(4)
C2 H2 0.9500
C3 C4 1.423(5)
C3 H3 0.9500
C4 C5 1.402(4)
C5 C6 1.405(5)
C5 C21 1.489(5)
C6 C7 1.447(4)
C7 C8 1.353(5)
C7 H7 0.9500
C8 C9 1.451(4)
C8 H8 0.9500
C9 C10 1.401(5)
C10 C11 1.403(4)
C10 C27 1.489(4)
C11 C12 1.430(5)
C12 C13 1.354(4)
C12 H12 0.9500
C13 C14 1.429(4)
C13 H13 0.9500
C14 C15 1.396(4)
C15 C16 1.407(4)
C15 C33 1.495(5)
C16 C17 1.444(4)
C17 C18 1.359(5)
C17 H17 0.9500
C18 C19 1.463(4)
C18 C45 1.481(4)
C19 C20 1.403(5)
C20 C39 1.506(4)
C21 C22 1.385(5)
C21 C26 1.393(5)
C22 C23 1.392(5)
C22 H22 0.9500
C23 C24 1.361(6)
C23 H23 0.9500
C24 C25 1.365(6)
C24 H24 0.9500
C25 C26 1.385(5)
C25 H25 0.9500
C26 H26 0.9500
C27 C28 1.378(5)
C27 C32 1.393(5)
C28 C29 1.390(5)
C28 H28 0.9500
C29 C30 1.365(5)
C29 H29 0.9500
C30 C31 1.364(5)
C30 H30 0.9500
C31 C32 1.400(5)
C31 H31 0.9500
C32 H32 0.9500
C33 C38 1.393(5)
C33 C34 1.396(5)
C34 C35 1.380(5)
C34 H34 0.9500
C35 C36 1.373(5)
C35 H35 0.9500
C36 C37 1.376(5)
C36 H36 0.9500
C37 C38 1.379(5)
C37 H37 0.9500
C38 H38 0.9500
C39 C40 1.393(4)
C39 C44 1.395(5)
C40 C41 1.382(5)
C40 H40 0.9500
C41 C42 1.376(5)
C41 H41 0.9500
C42 C43 1.389(5)
C42 H42 0.9500
C43 C44 1.379(5)
C43 H43 0.9500
C44 H44 0.9500
C45 C50 1.379(5)
C45 C46 1.389(4)
C46 C47 1.395(4)
C46 H46 0.9500
C47 C51 1.485(5)
C49 C50 1.403(4)
C49 C57 1.474(5)
C50 H50 0.9500
C51 C56 1.386(4)
C51 C52 1.401(5)
C52 C53 1.389(5)
C52 H52 0.9500
C53 C54 1.386(5)
C53 H53 0.9500
C54 C55 1.372(5)
C54 C63 1.522(5)
C55 C56 1.381(5)
C55 H55 0.9500
C56 H56 0.9500
C57 C62 1.365(5)
C57 C58 1.380(5)
C58 C59 1.385(5)
C58 H58 0.9500
C59 C60 1.367(6)
C59 H59 0.9500
C60 C61 1.372(6)
C60 C64 1.508(5)
C61 C62 1.387(6)
C61 H61 0.9500
C62 H62 0.9500
C63 H63A 0.9800
C63 H63B 0.9800
C63 H63C 0.9800
C64 H64A 0.9800
C64 H64B 0.9800
C64 H64C 0.9800

loop_
_geom_torsion_atom_site_label_1
_geom_torsion_atom_site_label_2
_geom_torsion_atom_site_label_3
_geom_torsion_atom_site_label_4
_geom_torsion
C4 N1 C1 C20 172.9(3)
C4 N1 C1 C2 -2.8(4)
N1 C1 C2 C3 2.1(4)
C20 C1 C2 C3 -173.5(3)
C1 C2 C3 C4 -0.6(4)
C1 N1 C4 C5 -171.5(3)
C1 N1 C4 C3 2.4(4)
C2 C3 C4 N1 -1.1(4)
C2 C3 C4 C5 172.8(3)
N1 C4 C5 C6 -8.0(6)
C3 C4 C5 C6 179.2(3)
N1 C4 C5 C21 171.3(3)
C3 C4 C5 C21 -1.5(5)
C9 N2 C6 C5 -170.7(3)
C9 N2 C6 C7 3.6(4)
C4 C5 C6 N2 -9.0(6)
C21 C5 C6 N2 171.7(3)
C4 C5 C6 C7 177.6(3)
C21 C5 C6 C7 -1.8(5)
N2 C6 C7 C8 -1.2(4)
C5 C6 C7 C8 173.1(3)
C6 C7 C8 C9 -1.6(4)
C6 N2 C9 C10 170.6(3)
C6 N2 C9 C8 -4.5(4)
C7 C8 C9 N2 3.9(4)
C7 C8 C9 C10 -171.4(3)
N2 C9 C10 C11 8.9(6)
C8 C9 C10 C11 -176.6(3)
N2 C9 C10 C27 -170.5(3)
C8 C9 C10 C27 3.9(5)
C14 N4 C11 C10 173.3(3)
C14 N4 C11 C12 -3.6(4)
C9 C10 C11 N4 7.7(6)
C27 C10 C11 N4 -172.9(3)
C9 C10 C11 C12 -176.0(3)
C27 C10 C11 C12 3.4(5)
N4 C11 C12 C13 2.2(4)
C10 C11 C12 C13 -174.6(3)
C11 C12 C13 C14 0.0(4)
C11 N4 C14 C15 -173.4(3)
C11 N4 C14 C13 3.6(4)
C12 C13 C14 N4 -2.2(4)
C12 C13 C14 C15 174.7(3)
N4 C14 C15 C16 -8.4(6)
C13 C14 C15 C16 175.2(3)
N4 C14 C15 C33 169.2(3)
C13 C14 C15 C33 -7.2(5)
C19 N3 C16 C15 -176.5(3)
C19 N3 C16 C17 3.5(4)
C14 C15 C16 N3 -10.4(6)
C33 C15 C16 N3 171.9(3)
C14 C15 C16 C17 169.6(3)
C33 C15 C16 C17 -8.1(5)
N3 C16 C17 C18 -1.2(4)
C15 C16 C17 C18 178.8(3)
C16 C17 C18 C19 -1.5(4)
C16 C17 C18 C45 173.6(3)
C16 N3 C19 C20 170.6(3)
C16 N3 C19 C18 -4.5(4)
C17 C18 C19 N3 3.7(4)
C45 C18 C19 N3 -170.7(3)
C17 C18 C19 C20 -171.2(3)
C45 C18 C19 C20 14.4(6)
N3 C19 C20 C1 14.0(5)
C18 C19 C20 C1 -171.8(3)
N3 C19 C20 C39 -164.4(3)
C18 C19 C20 C39 9.7(5)
N1 C1 C20 C19 7.3(5)
C2 C1 C20 C19 -177.9(3)
N1 C1 C20 C39 -174.2(3)
C2 C1 C20 C39 0.5(5)
C4 C5 C21 C22 -115.2(4)
C6 C5 C21 C22 64.1(4)
C4 C5 C21 C26 65.1(4)
C6 C5 C21 C26 -115.5(4)
C26 C21 C22 C23 1.5(5)
C5 C21 C22 C23 -178.1(3)
C21 C22 C23 C24 -0.7(5)
C22 C23 C24 C25 -0.3(6)
C23 C24 C25 C26 0.4(6)
C24 C25 C26 C21 0.5(6)
C22 C21 C26 C25 -1.4(5)
C5 C21 C26 C25 178.2(3)
C9 C10 C27 C28 -121.5(4)
C11 C10 C27 C28 59.1(4)
C9 C10 C27 C32 58.3(5)
C11 C10 C27 C32 -121.2(4)
C32 C27 C28 C29 -0.1(5)
C10 C27 C28 C29 179.6(3)
C27 C28 C29 C30 -0.4(5)
C28 C29 C30 C31 0.6(6)
C29 C30 C31 C32 -0.4(6)
C28 C27 C32 C31 0.4(5)
C10 C27 C32 C31 -179.4(3)
C30 C31 C32 C27 -0.1(5)
C14 C15 C33 C38 126.3(3)
C16 C15 C33 C38 -55.9(4)
C14 C15 C33 C34 -55.9(5)
C16 C15 C33 C34 122.0(4)
C38 C33 C34 C35 0.8(5)
C15 C33 C34 C35 -177.2(3)
C33 C34 C35 C36 0.2(5)
C34 C35 C36 C37 -0.8(5)
C35 C36 C37 C38 0.6(5)
C36 C37 C38 C33 0.4(5)
C34 C33 C38 C37 -1.0(5)
C15 C33 C38 C37 176.9(3)
C19 C20 C39 C40 56.2(5)
C1 C20 C39 C40 -122.3(4)
C19 C20 C39 C44 -122.4(4)
C1 C20 C39 C44 59.0(5)
C44 C39 C40 C41 1.7(5)
C20 C39 C40 C41 -177.1(3)
C39 C40 C41 C42 -1.0(6)
C40 C41 C42 C43 -0.1(6)
C41 C42 C43 C44 0.6(6)
C42 C43 C44 C39 0.1(6)
C40 C39 C44 C43 -1.2(5)
C20 C39 C44 C43 177.4(3)
C17 C18 C45 C50 -125.6(4)
C19 C18 C45 C50 48.1(6)
C17 C18 C45 C46 49.1(5)
C19 C18 C45 C46 -137.3(4)
C50 C45 C46 C47 -0.8(5)
C18 C45 C46 C47 -175.7(3)
C49 N5 C47 C46 1.2(5)
C49 N5 C47 C51 -178.8(3)
C45 C46 C47 N5 -0.2(5)
C45 C46 C47 C51 179.8(3)
C47 N5 C49 C50 -1.0(5)
C47 N5 C49 C57 177.9(3)
C46 C45 C50 C49 1.0(5)
C18 C45 C50 C49 175.7(3)
N5 C49 C50 C45 -0.1(5)
C57 C49 C50 C45 -178.9(4)
N5 C47 C51 C56 -21.6(5)
C46 C47 C51 C56 158.4(4)
N5 C47 C51 C52 158.1(4)
C46 C47 C51 C52 -21.9(6)
C56 C51 C52 C53 0.0(6)
C47 C51 C52 C53 -179.7(3)
C51 C52 C53 C54 -0.6(6)
C52 C53 C54 C55 0.7(6)
C52 C53 C54 C63 178.3(4)
C53 C54 C55 C56 -0.1(6)
C63 C54 C55 C56 -177.7(4)
C54 C55 C56 C51 -0.5(6)
C52 C51 C56 C55 0.6(6)
C47 C51 C56 C55 -179.7(4)
N5 C49 C57 C62 168.5(4)
C50 C49 C57 C62 -12.6(6)
N5 C49 C57 C58 -11.0(6)
C50 C49 C57 C58 168.0(4)
C62 C57 C58 C59 -0.1(7)
C49 C57 C58 C59 179.4(4)
C57 C58 C59 C60 1.3(7)
C58 C59 C60 C61 -1.9(7)
C58 C59 C60 C64 -179.9(4)
C59 C60 C61 C62 1.4(8)
C64 C60 C61 C62 179.5(5)
C58 C57 C62 C61 -0.4(8)
C49 C57 C62 C61 -179.9(5)
C60 C61 C62 C57 -0.3(9)
